data_4500556
loop_
_publ_author_name
'Singh, Monika'
'Ramanan, Arunachalam'

_publ_section_title
;
 Crystal Engineering of Polyoxomolybdates Based Metal--Organic Solids: The
 Case of Chromium Molybdate Cluster Based Metal Complexes and Coordination
 Polymers
;
_journal_issue 8
_journal_name_full 'Crystal Growth &amp; Design'
_journal_page_first 3381
_journal_paper_doi 10.1021/cg101695w
_journal_volume 11
_journal_year 2011
_chemical_formula_moiety 'Cr Mo6 O24, C12 H8 N2 Ni O8, 2(C6 H6 N O2), 12(O)'
_chemical_formula_sum 'C24 H20 Cr Mo6 N4 Ni O48'
_chemical_formula_weight 1818.77
_chemical_name_common anderson
_chemical_name_systematic
;  
?
;
_space_group_IT_number 2
_symmetry_cell_setting triclinic
_symmetry_space_group_name_Hall '-P 1'
_symmetry_space_group_name_H-M 'P -1'
_atom_sites_solution_hydrogens geom
_atom_sites_solution_primary direct
_atom_sites_solution_secondary difmap
_audit_creation_method 'SHELXTL-NT2000 ver.6.12'
_cell_angle_alpha 102.363(2)
_cell_angle_beta 111.815(3)
_cell_angle_gamma 107.759(2)
_cell_formula_units_Z 1
_cell_length_a 10.5998(12)
_cell_length_b 11.8436(14)
_cell_length_c 13.1423(16)
_cell_measurement_reflns_used 2163
_cell_measurement_temperature 293(2)
_cell_measurement_theta_max 28.17
_cell_measurement_theta_min 2.29
_cell_volume 1355.0(3)
_computing_cell_refinement 'Bruker SMART'
_computing_data_collection 'Bruker SMART'
_computing_data_reduction 'Bruker SAINT'
_computing_molecular_graphics 'Bruker SHELXTL'
_computing_publication_material 'Bruker SHELXTL'
_computing_structure_refinement 'SHELXL-97 (Sheldrick, 1997)'
_computing_structure_solution 'SHELXS-97 (Sheldrick, 1990)'
_diffrn_ambient_temperature 293(2)
_diffrn_measured_fraction_theta_full 0.997
_diffrn_measured_fraction_theta_max 0.899
_diffrn_measurement_device_type 'CCD area detector'
_diffrn_measurement_method 'phi and omega scans'
_diffrn_radiation_monochromator graphite
_diffrn_radiation_source 'fine-focus sealed tube'
_diffrn_radiation_type MoK\a
_diffrn_radiation_wavelength 0.71073
_diffrn_reflns_av_R_equivalents 0.0207
_diffrn_reflns_av_sigmaI/netI 0.0470
_diffrn_reflns_limit_h_max 12
_diffrn_reflns_limit_h_min -10
_diffrn_reflns_limit_k_max 14
_diffrn_reflns_limit_k_min -10
_diffrn_reflns_limit_l_max 15
_diffrn_reflns_limit_l_min -15
_diffrn_reflns_number 6312
_diffrn_reflns_theta_full 25.00
_diffrn_reflns_theta_max 25.00
_diffrn_reflns_theta_min 2.10
_exptl_absorpt_coefficient_mu 1.998
_exptl_absorpt_correction_T_max 0.690
_exptl_absorpt_correction_T_min 0.462
_exptl_absorpt_correction_type multi-scan
_exptl_absorpt_process_details '(SADABS; Bruker, 2000)'
_exptl_crystal_colour Pink
_exptl_crystal_density_diffrn 2.229
_exptl_crystal_density_method 'not measured'
_exptl_crystal_description Block
_exptl_crystal_F_000 880.0
_exptl_crystal_size_max 0.524
_exptl_crystal_size_mid 0.324
_exptl_crystal_size_min 0.184
_refine_diff_density_max 0.921
_refine_diff_density_min -1.246
_refine_diff_density_rms 0.144
_refine_ls_extinction_method none
_refine_ls_goodness_of_fit_ref 1.108
_refine_ls_hydrogen_treatment constr
_refine_ls_matrix_type full
_refine_ls_number_parameters 382
_refine_ls_number_reflns 4766
_refine_ls_number_restraints 1
_refine_ls_restrained_S_all 1.134
_refine_ls_R_factor_all 0.0769
_refine_ls_R_factor_gt 0.0647
_refine_ls_shift/su_max 0.001
_refine_ls_shift/su_mean 0.000
_refine_ls_structure_factor_coef Fsqd
_refine_ls_weighting_details 'calc w=1/[\s^2^(Fo^2^)+(0.0459P)^2^+10.8889P] where P=(Fo^2^+2Fc^2^)/3'
_refine_ls_weighting_scheme calc
_refine_ls_wR_factor_gt 0.1314
_refine_ls_wR_factor_ref 0.1383
_reflns_number_gt 3733
_reflns_number_total 4766
_reflns_threshold_expression >2sigma(I)
_cod_data_source_file cg101695w_si_002.cif
_cod_data_source_block 10
_cod_depositor_comments
;
The following automatic conversions were performed:

'_symmetry_cell_setting' value 'Triclinic' changed to 'triclinic'
according to /home/saulius/struct/CIF-dictionaries/cif_core.dic
dictionary named 'cif_core.dic' version 2.4.1 from 2010-06-29.

Automatic conversion script
Id: cif_fix_values 1715 2011-07-08 13:25:40Z adriana 
;
_cod_original_sg_symbol_H-M P-1
_cod_database_code 4500556

loop_
_symmetry_equiv_pos_as_xyz
'x, y, z'
'-x, -y, -z'

loop_
_atom_site_label
_atom_site_type_symbol
_atom_site_fract_x
_atom_site_fract_y
_atom_site_fract_z
_atom_site_U_iso_or_equiv
_atom_site_adp_type
_atom_site_occupancy
_atom_site_symmetry_multiplicity
_atom_site_calc_flag
_atom_site_refinement_flags
Cr1 Cr 0.0000 0.5000 0.5000 0.0246(4) Uani 1 2 d S
Mo1 Mo 0.11931(9) 0.29091(7) 0.58305(8) 0.0331(2) Uani 1 1 d .
Mo2 Mo 0.05386(9) 0.29788(7) 0.31858(7) 0.0333(2) Uani 1 1 d .
Mo3 Mo -0.06272(9) 0.50869(7) 0.23395(7) 0.0318(2) Uani 1 1 d .
Ni1 Ni 0.5000 1.0000 0.0000 0.0495(5) Uani 1 2 d S
O1 O 0.0040(7) 0.3183(5) 0.6665(5) 0.0315(14) Uani 1 1 d .
O2 O 0.2814(8) 0.3153(7) 0.6980(7) 0.058(2) Uani 1 1 d .
O3 O 0.0187(8) 0.1293(6) 0.5188(7) 0.0517(19) Uani 1 1 d .
O4 O 0.1958(7) 0.3251(5) 0.4767(6) 0.0353(15) Uani 1 1 d .
O5 O -0.0426(8) 0.1355(6) 0.2594(6) 0.0504(19) Uani 1 1 d .
O6 O 0.1759(8) 0.3317(7) 0.2635(7) 0.0535(19) Uani 1 1 d .
O7 O -0.1059(7) 0.3324(5) 0.2153(5) 0.0349(15) Uani 1 1 d .
O8 O 0.0666(8) 0.5455(7) 0.1841(6) 0.0498(18) Uani 1 1 d .
O9 O -0.2263(9) 0.4817(7) 0.1204(6) 0.059(2) Uani 1 1 d .
O10 O -0.1630(6) 0.4993(5) 0.3617(5) 0.0258(13) Uani 1 1 d .
O11 O 0.1027(6) 0.5069(5) 0.4022(5) 0.0252(13) Uani 1 1 d .
O12 O -0.0571(6) 0.3169(5) 0.4384(5) 0.0272(13) Uani 1 1 d .
O13 O 0.3381(7) 0.9399(6) 0.0412(6) 0.0440(17) Uani 1 1 d .
O14 O 0.3173(8) 1.1098(7) 0.1316(7) 0.0518(19) Uani 1 1 d .
O15 O 0.6232(8) 1.1563(6) 0.1435(6) 0.052(2) Uani 1 1 d .
O16 O 0.5924(8) 0.9019(7) 0.0834(6) 0.0540(19) Uani 1 1 d .
O17 O 0.3434(7) 0.8198(6) 0.6373(6) 0.0477(18) Uani 1 1 d .
H17 H 0.2700 0.7542 0.6179 0.072 Uiso 1 1 calc R
O18 O 0.3739(7) 0.6984(6) 0.5026(6) 0.0487(18) Uani 1 1 d .
N1 N -0.1358(10) 0.7462(9) 0.0485(8) 0.050(2) Uani 1 1 d .
N2 N 0.7870(8) 1.1138(7) 0.6390(6) 0.0356(19) Uani 1 1 d .
H2 H 0.8608 1.1778 0.6472 0.043 Uiso 1 1 calc R
C1 C 0.2771(10) 0.9950(8) 0.0849(7) 0.031(2) Uani 1 1 d D
C2 C 0.1318(10) 0.9049(9) 0.0740(7) 0.032(2) Uani 1 1 d D
C3 C 0.0477(11) 0.9534(10) 0.1150(9) 0.044(2) Uani 1 1 d .
H3 H 0.0816 1.0409 0.1516 0.053 Uiso 1 1 calc R
C4 C -0.0842(12) 0.8706(11) 0.1004(9) 0.048(3) Uani 1 1 d .
H4 H -0.1401 0.9027 0.1279 0.058 Uiso 1 1 calc R
C5 C -0.0559(13) 0.6963(10) 0.0119(9) 0.053(3) Uani 1 1 d .
H5 H -0.0921 0.6081 -0.0221 0.064 Uiso 1 1 calc R
C6 C 0.0776(12) 0.7729(10) 0.0238(9) 0.046(3) Uani 1 1 d .
H6 H 0.1327 0.7373 -0.0015 0.055 Uiso 1 1 calc R
C7 C 0.4111(10) 0.7976(8) 0.5806(8) 0.033(2) Uani 1 1 d .
C8 C 0.5503(10) 0.9105(8) 0.6072(7) 0.028(2) Uani 1 1 d .
C9 C 0.5697(10) 1.0334(8) 0.6582(7) 0.032(2) Uani 1 1 d .
H9 H 0.5025 1.0475 0.6831 0.039 Uiso 1 1 calc R
C10 C 0.6904(12) 1.1354(8) 0.6720(8) 0.040(2) Uani 1 1 d .
H10 H 0.7032 1.2186 0.7043 0.048 Uiso 1 1 calc R
C11 C 0.7745(11) 0.9959(10) 0.5932(8) 0.042(2) Uani 1 1 d .
H11 H 0.8463 0.9846 0.5730 0.050 Uiso 1 1 calc R
C12 C 0.6555(10) 0.8916(9) 0.5763(8) 0.039(2) Uani 1 1 d .
H12 H 0.6458 0.8095 0.5444 0.046 Uiso 1 1 calc R
O1W O 0.5701(12) 0.614(2) 0.9770(15) 0.222(11) Uani 1 1 d .
O2W O 0.500(2) 0.4679(17) 0.588(3) 0.282(18) Uani 1 1 d .
O3W O 0.5268(9) 0.3730(8) 0.2471(8) 0.072(3) Uani 1 1 d .
O4W O 0.384(2) 0.600(2) 0.246(3) 0.265(13) Uani 1 1 d .
O5W O 0.421(3) 0.693(2) 0.110(3) 0.316(16) Uani 1 1 d .
O6W O 0.7337(10) 0.9387(8) 0.3071(7) 0.074(3) Uani 1 1 d .

loop_
_atom_site_aniso_label
_atom_site_aniso_U_11
_atom_site_aniso_U_22
_atom_site_aniso_U_33
_atom_site_aniso_U_23
_atom_site_aniso_U_13
_atom_site_aniso_U_12
Cr1 0.0223(10) 0.0151(9) 0.0348(10) 0.0066(8) 0.0148(9) 0.0059(8)
Mo1 0.0277(5) 0.0216(4) 0.0565(5) 0.0191(4) 0.0214(4) 0.0133(3)
Mo2 0.0310(5) 0.0209(4) 0.0472(5) 0.0031(3) 0.0250(4) 0.0082(3)
Mo3 0.0299(5) 0.0245(4) 0.0304(4) 0.0078(3) 0.0128(4) 0.0022(3)
Ni1 0.0423(12) 0.0483(11) 0.0462(11) 0.0077(9) 0.0246(9) 0.0069(9)
O1 0.031(3) 0.024(3) 0.046(4) 0.018(3) 0.022(3) 0.010(3)
O2 0.042(4) 0.057(5) 0.085(6) 0.043(4) 0.028(4) 0.024(4)
O3 0.050(5) 0.028(4) 0.093(6) 0.027(4) 0.043(4) 0.020(3)
O4 0.024(3) 0.024(3) 0.059(4) 0.013(3) 0.023(3) 0.010(3)
O5 0.051(5) 0.025(3) 0.068(5) -0.001(3) 0.036(4) 0.011(3)
O6 0.048(5) 0.056(5) 0.065(5) 0.014(4) 0.041(4) 0.019(4)
O7 0.031(4) 0.025(3) 0.034(3) -0.001(3) 0.014(3) 0.003(3)
O8 0.054(5) 0.048(4) 0.046(4) 0.018(3) 0.031(4) 0.011(4)
O9 0.054(5) 0.054(5) 0.047(4) 0.017(4) 0.012(4) 0.012(4)
O10 0.020(3) 0.019(3) 0.037(3) 0.011(2) 0.013(3) 0.006(2)
O11 0.022(3) 0.019(3) 0.035(3) 0.008(2) 0.018(3) 0.004(2)
O12 0.029(3) 0.017(3) 0.038(3) 0.007(2) 0.018(3) 0.011(2)
O13 0.034(4) 0.042(4) 0.056(4) 0.004(3) 0.037(4) 0.006(3)
O14 0.043(4) 0.044(4) 0.071(5) 0.018(4) 0.034(4) 0.014(4)
O15 0.040(4) 0.043(4) 0.045(4) -0.003(3) 0.021(3) -0.005(3)
O16 0.045(4) 0.058(5) 0.057(4) 0.020(4) 0.022(4) 0.023(4)
O17 0.031(4) 0.044(4) 0.053(4) 0.010(3) 0.025(3) -0.004(3)
O18 0.038(4) 0.026(4) 0.063(5) 0.001(3) 0.027(4) -0.002(3)
N1 0.039(5) 0.063(6) 0.054(5) 0.029(5) 0.030(5) 0.014(5)
N2 0.026(4) 0.032(4) 0.041(4) 0.019(4) 0.016(4) -0.002(3)
C1 0.030(5) 0.026(5) 0.026(4) 0.006(4) 0.012(4) 0.003(4)
C2 0.024(5) 0.040(5) 0.028(4) 0.011(4) 0.012(4) 0.013(4)
C3 0.040(6) 0.050(6) 0.054(6) 0.024(5) 0.029(5) 0.020(5)
C4 0.043(7) 0.058(7) 0.057(7) 0.024(6) 0.030(6) 0.028(6)
C5 0.059(7) 0.036(6) 0.051(6) 0.006(5) 0.032(6) 0.001(5)
C6 0.043(6) 0.051(6) 0.048(6) 0.017(5) 0.032(5) 0.014(5)
C7 0.024(5) 0.028(5) 0.039(5) 0.009(4) 0.015(4) 0.003(4)
C8 0.025(5) 0.030(5) 0.020(4) 0.009(3) 0.004(4) 0.007(4)
C9 0.028(5) 0.037(5) 0.029(4) 0.012(4) 0.012(4) 0.013(4)
C10 0.050(6) 0.022(5) 0.040(5) 0.015(4) 0.018(5) 0.008(4)
C11 0.024(5) 0.049(6) 0.045(6) 0.013(5) 0.019(5) 0.006(5)
C12 0.033(6) 0.028(5) 0.047(6) 0.008(4) 0.022(5) 0.005(4)
O1W 0.039(6) 0.37(3) 0.201(15) 0.200(17) 0.023(8) -0.012(10)
O2W 0.117(12) 0.144(15) 0.47(4) -0.07(2) 0.17(2) 0.002(11)
O3W 0.040(5) 0.049(5) 0.089(6) 0.016(4) 0.008(4) 0.006(4)
O4W 0.150(17) 0.27(3) 0.31(3) -0.02(2) 0.13(2) 0.076(18)
O5W 0.23(2) 0.148(19) 0.40(4) 0.07(2) 0.03(3) 0.033(17)
O6W 0.080(6) 0.069(6) 0.068(5) 0.041(5) 0.018(5) 0.037(5)

loop_
_atom_type_symbol
_atom_type_description
_atom_type_scat_dispersion_real
_atom_type_scat_dispersion_imag
_atom_type_scat_source
Cr Cr 0.3209 0.6236 'International Tables Vol C Tables 4.2.6.8 and 6.1.1.4'
Mo Mo -1.6832 0.6857 'International Tables Vol C Tables 4.2.6.8 and 6.1.1.4'
Ni Ni 0.3393 1.1124 'International Tables Vol C Tables 4.2.6.8 and 6.1.1.4'
N N 0.0061 0.0033 'International Tables Vol C Tables 4.2.6.8 and 6.1.1.4'
O O 0.0106 0.0060 'International Tables Vol C Tables 4.2.6.8 and 6.1.1.4'
C C 0.0033 0.0016 'International Tables Vol C Tables 4.2.6.8 and 6.1.1.4'
H H 0.0000 0.0000 'International Tables Vol C Tables 4.2.6.8 and 6.1.1.4'

loop_
_geom_angle_atom_site_label_1
_geom_angle_atom_site_label_2
_geom_angle_atom_site_label_3
_geom_angle
_geom_angle_site_symmetry_1
_geom_angle_site_symmetry_3
O12 Cr1 O12 180.000(1) . 2_566
O12 Cr1 O11 95.9(2) . 2_566
O12 Cr1 O11 84.1(2) 2_566 2_566
O12 Cr1 O11 84.1(2) . .
O12 Cr1 O11 95.9(2) 2_566 .
O11 Cr1 O11 180.000(1) 2_566 .
O12 Cr1 O10 95.7(2) . .
O12 Cr1 O10 84.3(2) 2_566 .
O11 Cr1 O10 96.5(2) 2_566 .
O11 Cr1 O10 83.5(2) . .
O12 Cr1 O10 84.3(2) . 2_566
O12 Cr1 O10 95.7(2) 2_566 2_566
O11 Cr1 O10 83.5(2) 2_566 2_566
O11 Cr1 O10 96.5(2) . 2_566
O10 Cr1 O10 180.000(1) . 2_566
O2 Mo1 O3 105.1(4) . .
O2 Mo1 O4 98.7(3) . .
O3 Mo1 O4 101.5(3) . .
O2 Mo1 O1 100.3(3) . .
O3 Mo1 O1 95.0(3) . .
O4 Mo1 O1 150.6(2) . .
O2 Mo1 O12 163.5(3) . .
O3 Mo1 O12 90.6(3) . .
O4 Mo1 O12 72.9(2) . .
O1 Mo1 O12 82.8(2) . .
O2 Mo1 O10 94.5(3) . 2_566
O3 Mo1 O10 158.1(3) . 2_566
O4 Mo1 O10 84.8(2) . 2_566
O1 Mo1 O10 71.5(2) . 2_566
O12 Mo1 O10 71.00(19) . 2_566
O6 Mo2 O5 105.6(3) . .
O6 Mo2 O4 98.1(3) . .
O5 Mo2 O4 101.4(3) . .
O6 Mo2 O7 100.9(3) . .
O5 Mo2 O7 96.2(3) . .
O4 Mo2 O7 149.5(2) . .
O6 Mo2 O11 94.1(3) . .
O5 Mo2 O11 158.5(3) . .
O4 Mo2 O11 83.8(2) . .
O7 Mo2 O11 71.3(2) . .
O6 Mo2 O12 161.4(3) . .
O5 Mo2 O12 91.9(3) . .
O4 Mo2 O12 71.7(2) . .
O7 Mo2 O12 83.2(2) . .
O11 Mo2 O12 69.78(18) . .
O9 Mo3 O8 104.8(4) . .
O9 Mo3 O7 97.3(3) . .
O8 Mo3 O7 102.2(3) . .
O9 Mo3 O1 100.7(3) . 2_566
O8 Mo3 O1 96.9(3) . 2_566
O7 Mo3 O1 149.3(2) . 2_566
O9 Mo3 O11 161.3(3) . .
O8 Mo3 O11 92.8(3) . .
O7 Mo3 O11 72.2(2) . .
O1 Mo3 O11 83.2(2) 2_566 .
O9 Mo3 O10 93.2(3) . .
O8 Mo3 O10 160.3(3) . .
O7 Mo3 O10 82.9(2) . .
O1 Mo3 O10 71.5(2) 2_566 .
O11 Mo3 O10 70.47(19) . .
O13 Ni1 O13 180.000(1) . 2_675
O13 Ni1 O15 86.0(3) . 2_675
O13 Ni1 O15 94.0(3) 2_675 2_675
O13 Ni1 O15 94.0(3) . .
O13 Ni1 O15 86.0(3) 2_675 .
O15 Ni1 O15 180.000(1) 2_675 .
O13 Ni1 O16 87.8(3) . .
O13 Ni1 O16 92.2(3) 2_675 .
O15 Ni1 O16 88.9(3) 2_675 .
O15 Ni1 O16 91.1(3) . .
O13 Ni1 O16 92.2(3) . 2_675
O13 Ni1 O16 87.8(3) 2_675 2_675
O15 Ni1 O16 91.1(3) 2_675 2_675
O15 Ni1 O16 88.9(3) . 2_675
O16 Ni1 O16 180.000(1) . 2_675
Mo3 O1 Mo1 118.2(3) 2_566 .
Mo1 O4 Mo2 118.0(3) . .
Mo3 O7 Mo2 117.3(3) . .
Cr1 O10 Mo1 101.7(2) . 2_566
Cr1 O10 Mo3 102.1(2) . .
Mo1 O10 Mo3 94.32(19) 2_566 .
Cr1 O11 Mo3 103.9(2) . .
Cr1 O11 Mo2 103.0(2) . .
Mo3 O11 Mo2 93.8(2) . .
Cr1 O12 Mo1 103.0(2) . .
Cr1 O12 Mo2 103.1(2) . .
Mo1 O12 Mo2 92.6(2) . .
C1 O13 Ni1 133.0(6) . .
C7 O17 H17 109.5 . .
C4 N1 C5 120.6(9) . .
C10 N2 C11 122.6(8) . .
C10 N2 H2 118.7 . .
C11 N2 H2 118.7 . .
O14 C1 O13 128.6(9) . .
O14 C1 C2 117.6(8) . .
O13 C1 C2 113.8(8) . .
C6 C2 C3 117.8(9) . .
C6 C2 C1 122.0(8) . .
C3 C2 C1 120.2(8) . .
C4 C3 C2 118.8(10) . .
C4 C3 H3 120.6 . .
C2 C3 H3 120.6 . .
N1 C4 C3 122.2(10) . .
N1 C4 H4 118.9 . .
C3 C4 H4 118.9 . .
N1 C5 C6 120.6(10) . .
N1 C5 H5 119.7 . .
C6 C5 H5 119.7 . .
C5 C6 C2 119.9(10) . .
C5 C6 H6 120.1 . .
C2 C6 H6 120.1 . .
O18 C7 O17 127.7(8) . .
O18 C7 C8 116.5(8) . .
O17 C7 C8 115.6(8) . .
C9 C8 C12 119.4(8) . .
C9 C8 C7 120.1(8) . .
C12 C8 C7 120.4(8) . .
C8 C9 C10 119.3(9) . .
C8 C9 H9 120.3 . .
C10 C9 H9 120.3 . .
N2 C10 C9 119.6(9) . .
N2 C10 H10 120.2 . .
C9 C10 H10 120.2 . .
N2 C11 C12 119.9(9) . .
N2 C11 H11 120.1 . .
C12 C11 H11 120.1 . .
C11 C12 C8 119.1(9) . .
C11 C12 H12 120.4 . .
C8 C12 H12 120.4 . .

loop_
_geom_bond_atom_site_label_1
_geom_bond_atom_site_label_2
_geom_bond_distance
_geom_bond_site_symmetry_2
Cr1 O12 1.952(5) .
Cr1 O12 1.952(5) 2_566
Cr1 O11 1.969(5) 2_566
Cr1 O11 1.969(5) .
Cr1 O10 1.985(5) .
Cr1 O10 1.985(5) 2_566
Mo1 O2 1.703(7) .
Mo1 O3 1.705(7) .
Mo1 O4 1.913(6) .
Mo1 O1 1.972(6) .
Mo1 O12 2.272(6) .
Mo1 O10 2.278(5) 2_566
Mo2 O6 1.692(7) .
Mo2 O5 1.708(6) .
Mo2 O4 1.944(7) .
Mo2 O7 1.956(6) .
Mo2 O11 2.288(5) .
Mo2 O12 2.302(6) .
Mo3 O9 1.695(7) .
Mo3 O8 1.710(7) .
Mo3 O7 1.935(6) .
Mo3 O1 1.941(6) 2_566
Mo3 O11 2.264(6) .
Mo3 O10 2.301(6) .
Ni1 O13 1.963(6) .
Ni1 O13 1.963(6) 2_675
Ni1 O15 1.972(6) 2_675
Ni1 O15 1.972(6) .
Ni1 O16 1.988(7) .
Ni1 O16 1.988(7) 2_675
O1 Mo3 1.941(6) 2_566
O10 Mo1 2.278(5) 2_566
O13 C1 1.243(11) .
O14 C1 1.226(11) .
O17 C7 1.253(11) .
O17 H17 0.8200 .
O18 C7 1.220(11) .
N1 C4 1.318(14) .
N1 C5 1.337(14) .
N2 C10 1.321(13) .
N2 C11 1.341(13) .
N2 H2 0.8600 .
C1 C2 1.517(12) .
C2 C6 1.392(13) .
C2 C3 1.397(14) .
C3 C4 1.355(14) .
C3 H3 0.9300 .
C4 H4 0.9300 .
C5 C6 1.357(14) .
C5 H5 0.9300 .
C6 H6 0.9300 .
C7 C8 1.516(12) .
C8 C9 1.381(12) .
C8 C12 1.381(13) .
C9 C10 1.385(13) .
C9 H9 0.9300 .
C10 H10 0.9300 .
C11 C12 1.374(13) .
C11 H11 0.9300 .
C12 H12 0.9300 .
